data_7116413
loop_
_publ_author_name
'Hui Liu'
'Hua Lu'
'Zhikuan Zhou'
'Soji Shimizu'
'Zhifang Li'
'Nagao Kobayashi'
'Zhen Shen'

_publ_section_title
;
 Asymmetric core-expanded aza-BODIPY analogues: facile synthesis and
 optical properties
;
_journal_name_full Chem.Commun.
_journal_page_first 1713
_journal_paper_doi 10.1039/C4cc06704E
_journal_volume 51
_journal_year 2015
_chemical_formula_sum 'C27 H26 B F2 N3 O2 S'
_chemical_formula_weight 505.38
_chemical_name_systematic
; 
 ? 
;
_space_group_IT_number 14
_symmetry_cell_setting monoclinic
_symmetry_space_group_name_Hall '-P 2yn'
_symmetry_space_group_name_H-M 'P 1 21/n 1'
_atom_sites_solution_hydrogens geom
_atom_sites_solution_primary direct
_atom_sites_solution_secondary difmap
_audit_creation_method SHELXL-97
_audit_update_record
;
2014-08-25 deposited with the CCDC.
2014-12-09 downloaded from the CCDC.
;
_cell_angle_alpha 90.00
_cell_angle_beta 107.66
_cell_angle_gamma 90.00
_cell_formula_units_Z 8
_cell_length_a 14.57220(10)
_cell_length_b 16.04600(10)
_cell_length_c 22.1206(2)
_cell_measurement_temperature 296(2)
_cell_volume 4928.61(6)
_computing_structure_refinement 'SHELXL-97 (Sheldrick, 1997)'
_computing_structure_solution 'SHELXS-97 (Sheldrick, 1990)'
_diffrn_ambient_temperature 296(2)
_diffrn_measured_fraction_theta_full 0.960
_diffrn_measured_fraction_theta_max 0.960
_diffrn_radiation_monochromator graphite
_diffrn_radiation_source 'fine-focus sealed tube'
_diffrn_radiation_type CuK\a
_diffrn_radiation_wavelength 1.54178
_diffrn_reflns_av_R_equivalents 0.0216
_diffrn_reflns_av_sigmaI/netI 0.0231
_diffrn_reflns_limit_h_max 15
_diffrn_reflns_limit_h_min -16
_diffrn_reflns_limit_k_max 17
_diffrn_reflns_limit_k_min -19
_diffrn_reflns_limit_l_max 26
_diffrn_reflns_limit_l_min -26
_diffrn_reflns_number 24376
_diffrn_reflns_theta_full 68.16
_diffrn_reflns_theta_max 68.16
_diffrn_reflns_theta_min 4.21
_exptl_absorpt_coefficient_mu 1.555
_exptl_absorpt_correction_T_max 0.8600
_exptl_absorpt_correction_T_min 0.8354
_exptl_crystal_colour yellow
_exptl_crystal_density_diffrn 1.362
_exptl_crystal_density_method 'not measured'
_exptl_crystal_description culumn
_exptl_crystal_F_000 2112
_exptl_crystal_size_max 0.12
_exptl_crystal_size_mid 0.11
_exptl_crystal_size_min 0.10
_refine_diff_density_max 0.851
_refine_diff_density_min -0.675
_refine_diff_density_rms 0.060
_refine_ls_extinction_method none
_refine_ls_goodness_of_fit_ref 1.081
_refine_ls_hydrogen_treatment mixed
_refine_ls_matrix_type full
_refine_ls_number_parameters 649
_refine_ls_number_reflns 8642
_refine_ls_number_restraints 55
_refine_ls_restrained_S_all 1.138
_refine_ls_R_factor_all 0.0793
_refine_ls_R_factor_gt 0.0715
_refine_ls_shift/su_max 0.000
_refine_ls_shift/su_mean 0.000
_refine_ls_structure_factor_coef Fsqd
_refine_ls_weighting_details 'calc w=1/[\s^2^(Fo^2^)+(0.1359P)^2^+2.4185P] where P=(Fo^2^+2Fc^2^)/3'
_refine_ls_weighting_scheme calc
_refine_ls_wR_factor_gt 0.2230
_refine_ls_wR_factor_ref 0.2339
_reflns_number_gt 7368
_reflns_number_total 8642
_reflns_threshold_expression >2sigma(I)
_cod_data_source_file c4cc06704e2.cif
_cod_data_source_block cu_20140704a_0m
_cod_original_cell_volume 4928.66(6)
_cod_original_sg_symbol_H-M 'P2(1)/n  '
_cod_database_code 7116413

loop_
_symmetry_equiv_pos_as_xyz
'x, y, z'
'-x+1/2, y+1/2, -z+1/2'
'-x, -y, -z'
'x-1/2, -y-1/2, z-1/2'

loop_
_atom_site_label
_atom_site_type_symbol
_atom_site_fract_x
_atom_site_fract_y
_atom_site_fract_z
_atom_site_U_iso_or_equiv
_atom_site_adp_type
_atom_site_occupancy
_atom_site_symmetry_multiplicity
_atom_site_calc_flag
_atom_site_refinement_flags
B1 B 0.9890(2) 0.5182(2) 0.15519(18) 0.0577(8) Uani 1 1 d .
B2 B 0.4836(2) 0.5386(2) 0.15811(17) 0.0555(7) Uani 1 1 d .
C1 C 1.1415(2) 0.60142(18) 0.20195(14) 0.0568(7) Uani 1 1 d .
C2 C 1.1940(2) 0.67960(18) 0.22480(13) 0.0552(7) Uani 1 1 d .
C3 C 1.2918(2) 0.6783(2) 0.25285(16) 0.0676(8) Uani 1 1 d .
H3 H 1.3250 0.6281 0.2573 0.081 Uiso 1 1 calc R
C4 C 1.3420(3) 0.7522(2) 0.27490(18) 0.0763(9) Uani 1 1 d .
H4 H 1.4082 0.7506 0.2941 0.092 Uiso 1 1 calc R
C5 C 1.2943(3) 0.8269(2) 0.26849(17) 0.0723(9) Uani 1 1 d .
H5 H 1.3282 0.8754 0.2839 0.087 Uiso 1 1 calc R
C6 C 1.1939(2) 0.83057(19) 0.23870(15) 0.0615(7) Uani 1 1 d .
C7 C 1.1410(3) 0.9057(2) 0.22912(16) 0.0693(8) Uani 1 1 d .
H7 H 1.1726 0.9556 0.2435 0.083 Uiso 1 1 calc R
C8 C 1.0448(3) 0.90650(19) 0.19933(17) 0.0700(8) Uani 1 1 d .
H8 H 1.0116 0.9568 0.1936 0.084 Uiso 1 1 calc R
C9 C 0.9950(2) 0.83264(18) 0.17714(15) 0.0615(7) Uani 1 1 d .
H9 H 0.9291 0.8342 0.1565 0.074 Uiso 1 1 calc R
C10 C 1.1435(2) 0.75536(18) 0.21648(13) 0.0528(6) Uani 1 1 d .
C11 C 1.0435(2) 0.75717(17) 0.18588(13) 0.0527(6) Uani 1 1 d .
C12 C 0.9918(2) 0.67930(17) 0.16530(13) 0.0520(6) Uani 1 1 d .
C13 C 0.8466(2) 0.61533(17) 0.12093(14) 0.0550(7) Uani 1 1 d .
C14 C 0.7166(2) 0.51497(19) 0.07974(14) 0.0576(7) Uani 1 1 d .
C15 C 0.8077(2) 0.47875(18) 0.10307(13) 0.0537(6) Uani 1 1 d .
C16 C 0.8178(2) 0.39315(18) 0.10179(14) 0.0582(7) Uani 1 1 d .
H16 H 0.8782 0.3686 0.1177 0.070 Uiso 1 1 calc R
C17 C 0.7364(2) 0.3445(2) 0.07643(14) 0.0608(7) Uani 1 1 d .
H17 H 0.7424 0.2869 0.0750 0.073 Uiso 1 1 calc R
C18 C 0.6351(2) 0.4668(2) 0.05451(15) 0.0646(8) Uani 1 1 d .
H18 H 0.5748 0.4915 0.0390 0.078 Uiso 1 1 calc R
C19 C 0.6453(2) 0.3815(2) 0.05285(15) 0.0619(7) Uani 1 1 d .
C20 C 0.5638(3) 0.2512(2) 0.02250(18) 0.0743(9) Uani 1 1 d .
H20A H 0.5856 0.2255 0.0641 0.089 Uiso 1 1 calc R
H20B H 0.6068 0.2348 -0.0013 0.089 Uiso 1 1 calc R
C21 C 0.4617(3) 0.2255(3) -0.0120(2) 0.0837(10) Uani 1 1 d .
H21A H 0.4194 0.2482 0.0103 0.100 Uiso 1 1 calc R
H21B H 0.4431 0.2497 -0.0542 0.100 Uiso 1 1 calc R
C22 C 0.4475(3) 0.1342(3) -0.0178(2) 0.0864(11) Uani 1 1 d .
H22A H 0.4598 0.1106 0.0243 0.104 Uiso 1 1 calc R
H22B H 0.4942 0.1107 -0.0363 0.104 Uiso 1 1 calc R
C23 C 0.3451(3) 0.1086(3) -0.0589(2) 0.0867(11) Uani 1 1 d .
H23A H 0.2984 0.1325 -0.0406 0.104 Uiso 1 1 calc R
H23B H 0.3331 0.1319 -0.1011 0.104 Uiso 1 1 calc R
C24 C 0.3303(3) 0.0171(3) -0.0644(2) 0.0936(12) Uani 1 1 d .
H24A H 0.3466 -0.0066 -0.0221 0.112 Uiso 1 1 calc R
H24B H 0.3740 -0.0063 -0.0854 0.112 Uiso 1 1 calc R
C25 C 0.2285(3) -0.0077(3) -0.10079(19) 0.0866(11) Uani 1 1 d .
H25A H 0.2144 0.0108 -0.1444 0.104 Uiso 1 1 calc R
H25B H 0.1841 0.0203 -0.0825 0.104 Uiso 1 1 calc R
C26 C 0.2122(3) -0.1010(3) -0.1001(2) 0.0943(12) Uani 1 1 d .
H26A H 0.2562 -0.1285 -0.1189 0.113 Uiso 1 1 calc R
H26B H 0.2281 -0.1193 -0.0563 0.113 Uiso 1 1 calc R
C27 C 0.1124(4) -0.1282(3) -0.1343(3) 0.1097(15) Uani 1 1 d .
H27A H 0.0683 -0.1035 -0.1149 0.164 Uiso 1 1 d R
H27B H 0.1087 -0.1878 -0.1322 0.164 Uiso 1 1 d R
H27C H 0.0959 -0.1111 -0.1779 0.164 Uiso 1 1 d R
C28 C 0.6343(2) 0.45499(17) 0.20598(14) 0.0549(7) Uani 1 1 d .
C29 C 0.6882(2) 0.37604(17) 0.22263(13) 0.0546(7) Uani 1 1 d .
C30 C 0.7857(2) 0.3771(2) 0.25112(16) 0.0667(8) Uani 1 1 d .
H30 H 0.8184 0.4277 0.2589 0.080 Uiso 1 1 calc R
C31 C 0.8365(3) 0.3025(2) 0.26859(19) 0.0778(10) Uani 1 1 d .
H31 H 0.9028 0.3038 0.2877 0.093 Uiso 1 1 calc R
C32 C 0.7894(3) 0.2274(2) 0.25787(17) 0.0727(9) Uani 1 1 d .
H32 H 0.8238 0.1784 0.2705 0.087 Uiso 1 1 calc R
C33 C 0.6896(2) 0.22407(19) 0.22802(14) 0.0612(7) Uani 1 1 d .
C34 C 0.6380(3) 0.1488(2) 0.21653(17) 0.0705(9) Uani 1 1 d .
H34 H 0.6701 0.0987 0.2292 0.085 Uiso 1 1 calc R
C35 C 0.5409(3) 0.1485(2) 0.18694(18) 0.0752(9) Uani 1 1 d .
H35 H 0.5077 0.0982 0.1801 0.090 Uiso 1 1 calc R
C36 C 0.4906(3) 0.22303(19) 0.16678(16) 0.0651(8) Uani 1 1 d .
H36 H 0.4247 0.2217 0.1461 0.078 Uiso 1 1 calc R
C37 C 0.5388(2) 0.29829(17) 0.17768(13) 0.0545(7) Uani 1 1 d .
C38 C 0.6384(2) 0.29966(17) 0.20935(13) 0.0536(6) Uani 1 1 d .
C39 C 0.4871(2) 0.37747(17) 0.15775(14) 0.0534(6) Uani 1 1 d .
C40 C 0.3440(2) 0.44206(18) 0.10872(15) 0.0572(7) Uani 1 1 d .
C41 C 0.2159(2) 0.5445(2) 0.06734(14) 0.0592(7) Uani 1 1 d .
C42 C 0.3056(2) 0.57953(18) 0.09702(14) 0.0553(7) Uani 1 1 d .
C43 C 0.3156(2) 0.66563(19) 0.10147(15) 0.0617(7) Uani 1 1 d .
H43 H 0.3753 0.6899 0.1208 0.074 Uiso 1 1 calc R
C44 C 0.2353(2) 0.7138(2) 0.07668(16) 0.0705(8) Uani 1 1 d .
H44 H 0.2409 0.7715 0.0795 0.085 Uiso 1 1 calc R
C45 C 0.1443(3) 0.6782(2) 0.04701(16) 0.0720(9) Uani 1 1 d .
C46 C 0.1340(2) 0.5930(2) 0.04138(16) 0.0674(8) Uani 1 1 d .
H46 H 0.0747 0.5687 0.0210 0.081 Uiso 1 1 calc R
C47 C -0.0219(4) 0.7039(4) -0.0052(3) 0.1201(17) Uani 1 1 d DU
H47A H -0.0369 0.6575 0.0183 0.144 Uiso 1 1 calc R
H47B H -0.0257 0.6846 -0.0474 0.144 Uiso 1 1 calc R
C48 C -0.0930(5) 0.7734(5) -0.0094(4) 0.179(3) Uani 1 1 d DU
H48A H -0.1580 0.7517 -0.0257 0.215 Uiso 1 1 calc R
H48B H -0.0849 0.7958 0.0326 0.215 Uiso 1 1 calc R
C49 C -0.0801(6) 0.8349(6) -0.0480(4) 0.178(3) Uani 1 1 d DU
H49A H -0.0845 0.8132 -0.0897 0.214 Uiso 1 1 calc R
H49B H -0.0176 0.8611 -0.0303 0.214 Uiso 1 1 calc R
C50 C -0.1632(8) 0.8986(7) -0.0519(5) 0.234(5) Uani 1 1 d DU
H50A H -0.2240 0.8689 -0.0657 0.281 Uiso 1 1 calc R
H50B H -0.1557 0.9196 -0.0095 0.281 Uiso 1 1 calc R
C51 C -0.1686(8) 0.9662(6) -0.0919(4) 0.219(4) Uani 1 1 d DU
H51A H -0.1794 0.9435 -0.1341 0.263 Uiso 1 1 calc R
H51B H -0.1050 0.9911 -0.0797 0.263 Uiso 1 1 calc R
C52 C -0.2395(6) 1.0374(4) -0.0986(3) 0.147(2) Uani 1 1 d U
H52A H -0.2335 1.0583 -0.0564 0.176 Uiso 1 1 calc R
H52B H -0.2197 1.0820 -0.1216 0.176 Uiso 1 1 calc R
C53 C -0.3354(6) 1.0216(5) -0.1283(3) 0.149(2) Uani 1 1 d U
H53A H -0.3568 0.9810 -0.1030 0.178 Uiso 1 1 calc R
H53B H -0.3408 0.9956 -0.1689 0.178 Uiso 1 1 calc R
C54 C -0.4054(4) 1.0956(4) -0.1405(2) 0.1166(16) Uani 1 1 d U
H54A H -0.4047 1.1195 -0.1006 0.175 Uiso 1 1 d R
H54B H -0.4694 1.0771 -0.1628 0.175 Uiso 1 1 d R
H54C H -0.3854 1.1367 -0.1655 0.175 Uiso 1 1 d R
F1 F 1.02014(13) 0.47821(12) 0.10995(11) 0.0807(6) Uani 1 1 d .
F2 F 1.00100(15) 0.46920(12) 0.20803(11) 0.0857(6) Uani 1 1 d .
F3 F 0.52249(13) 0.58764(11) 0.12134(10) 0.0723(5) Uani 1 1 d .
F4 F 0.48412(14) 0.57924(11) 0.21347(9) 0.0743(5) Uani 1 1 d .
N1 N 1.04110(17) 0.60465(14) 0.17403(11) 0.0522(5) Uani 1 1 d .
N2 N 0.89824(17) 0.68520(15) 0.13857(12) 0.0571(6) Uani 1 1 d .
N3 N 0.88048(17) 0.53783(14) 0.12615(11) 0.0533(5) Uani 1 1 d .
N4 N 0.53544(17) 0.45167(14) 0.17317(11) 0.0520(5) Uani 1 1 d .
N5 N 0.39540(18) 0.37187(14) 0.12585(13) 0.0588(6) Uani 1 1 d .
N6 N 0.37708(17) 0.51948(14) 0.12014(11) 0.0541(6) Uani 1 1 d .
O1 O 0.56179(16) 0.33914(16) 0.02802(12) 0.0774(7) Uani 1 1 d .
O2 O 1.18240(16) 0.53456(14) 0.20693(12) 0.0754(7) Uani 1 1 d .
O3 O 0.67325(16) 0.52246(13) 0.22007(12) 0.0725(6) Uani 1 1 d .
O4 O 0.0708(2) 0.7331(2) 0.02549(16) 0.1067(10) Uani 1 1 d .
S1 S 0.72378(6) 0.62231(5) 0.08814(4) 0.0671(3) Uani 1 1 d .
S2 S 0.22271(6) 0.43666(5) 0.06910(4) 0.0684(3) Uani 1 1 d .

loop_
_atom_site_aniso_label
_atom_site_aniso_U_11
_atom_site_aniso_U_22
_atom_site_aniso_U_33
_atom_site_aniso_U_23
_atom_site_aniso_U_13
_atom_site_aniso_U_12
B1 0.0494(18) 0.0440(17) 0.078(2) 0.0044(14) 0.0163(15) 0.0029(13)
B2 0.0537(18) 0.0425(16) 0.0692(19) -0.0039(14) 0.0170(15) -0.0055(13)
C1 0.0554(16) 0.0458(15) 0.0667(17) 0.0049(12) 0.0149(13) 0.0047(12)
C2 0.0555(16) 0.0511(15) 0.0587(15) 0.0032(12) 0.0171(12) -0.0008(12)
C3 0.0589(18) 0.0587(18) 0.079(2) 0.0050(15) 0.0118(15) 0.0002(14)
C4 0.0583(19) 0.074(2) 0.087(2) 0.0018(17) 0.0077(16) -0.0106(16)
C5 0.074(2) 0.0583(19) 0.081(2) -0.0027(15) 0.0176(16) -0.0134(16)
C6 0.0705(19) 0.0523(16) 0.0638(16) -0.0015(13) 0.0235(14) -0.0095(14)
C7 0.084(2) 0.0457(16) 0.079(2) -0.0064(14) 0.0254(17) -0.0087(15)
C8 0.084(2) 0.0424(15) 0.087(2) -0.0008(14) 0.0304(18) 0.0047(15)
C9 0.0657(18) 0.0481(16) 0.0714(18) 0.0010(13) 0.0219(14) 0.0052(13)
C10 0.0609(17) 0.0472(15) 0.0529(14) 0.0020(11) 0.0213(12) -0.0022(12)
C11 0.0597(16) 0.0438(14) 0.0577(15) 0.0017(11) 0.0223(12) 0.0026(12)
C12 0.0563(16) 0.0425(14) 0.0600(15) 0.0054(11) 0.0221(12) 0.0060(11)
C13 0.0535(16) 0.0486(15) 0.0642(16) 0.0044(12) 0.0198(12) 0.0054(12)
C14 0.0528(16) 0.0563(17) 0.0623(16) 0.0017(12) 0.0154(12) 0.0038(12)
C15 0.0498(15) 0.0548(16) 0.0572(14) 0.0017(12) 0.0173(12) -0.0016(12)
C16 0.0510(16) 0.0528(16) 0.0685(17) 0.0028(13) 0.0147(13) 0.0012(12)
C17 0.0611(18) 0.0534(17) 0.0686(17) -0.0007(13) 0.0207(14) -0.0049(13)
C18 0.0509(16) 0.069(2) 0.0702(18) -0.0001(15) 0.0129(14) 0.0000(14)
C19 0.0540(17) 0.0684(19) 0.0622(16) -0.0019(13) 0.0159(13) -0.0082(13)
C20 0.067(2) 0.074(2) 0.081(2) -0.0068(17) 0.0207(16) -0.0093(16)
C21 0.069(2) 0.080(2) 0.096(3) -0.0079(19) 0.0157(19) -0.0127(18)
C22 0.078(2) 0.084(3) 0.094(3) -0.004(2) 0.020(2) -0.0131(19)
C23 0.064(2) 0.096(3) 0.092(3) -0.003(2) 0.0126(18) -0.0130(19)
C24 0.073(2) 0.102(3) 0.097(3) -0.013(2) 0.013(2) -0.013(2)
C25 0.071(2) 0.103(3) 0.080(2) -0.010(2) 0.0125(18) -0.015(2)
C26 0.096(3) 0.088(3) 0.092(3) -0.008(2) 0.019(2) -0.003(2)
C27 0.097(3) 0.094(3) 0.128(4) 0.004(3) 0.018(3) -0.007(2)
C28 0.0570(16) 0.0433(15) 0.0626(16) -0.0028(12) 0.0155(13) -0.0050(12)
C29 0.0605(17) 0.0452(15) 0.0588(15) -0.0020(11) 0.0191(13) -0.0014(12)
C30 0.0643(19) 0.0524(17) 0.0758(19) -0.0023(14) 0.0099(15) -0.0011(14)
C31 0.066(2) 0.063(2) 0.094(2) -0.0029(17) 0.0090(17) 0.0091(16)
C32 0.079(2) 0.0536(18) 0.082(2) 0.0043(15) 0.0183(17) 0.0147(16)
C33 0.078(2) 0.0465(15) 0.0629(16) 0.0000(12) 0.0263(15) 0.0051(14)
C34 0.090(2) 0.0438(16) 0.079(2) 0.0029(14) 0.0278(18) 0.0058(15)
C35 0.097(3) 0.0401(15) 0.092(2) -0.0024(15) 0.035(2) -0.0093(16)
C36 0.072(2) 0.0454(16) 0.081(2) -0.0055(14) 0.0282(16) -0.0089(14)
C37 0.0655(17) 0.0407(14) 0.0624(15) -0.0047(11) 0.0270(13) -0.0048(12)
C38 0.0647(18) 0.0447(15) 0.0550(14) -0.0021(11) 0.0235(13) 0.0004(12)
C39 0.0590(17) 0.0421(14) 0.0636(16) -0.0059(11) 0.0253(13) -0.0055(11)
C40 0.0549(16) 0.0503(16) 0.0683(17) -0.0076(12) 0.0217(13) -0.0066(12)
C41 0.0556(16) 0.0581(17) 0.0650(17) -0.0060(13) 0.0199(13) -0.0027(13)
C42 0.0543(16) 0.0544(16) 0.0577(15) -0.0031(12) 0.0177(12) -0.0002(12)
C43 0.0589(17) 0.0539(17) 0.0691(17) -0.0040(13) 0.0146(13) 0.0000(13)
C44 0.072(2) 0.0575(19) 0.078(2) -0.0032(15) 0.0164(16) 0.0066(15)
C45 0.065(2) 0.075(2) 0.0711(19) -0.0007(16) 0.0142(15) 0.0131(16)
C46 0.0570(17) 0.069(2) 0.0732(19) -0.0041(15) 0.0152(14) 0.0023(15)
C47 0.088(3) 0.124(4) 0.129(4) -0.014(3) 0.005(3) 0.019(3)
C48 0.136(5) 0.185(6) 0.203(6) 0.026(5) 0.030(4) 0.049(4)
C49 0.150(5) 0.206(6) 0.190(6) 0.052(5) 0.068(4) 0.044(5)
C50 0.261(8) 0.249(8) 0.227(7) 0.008(6) 0.126(6) 0.044(6)
C51 0.279(9) 0.183(7) 0.184(7) -0.008(6) 0.054(6) 0.110(6)
C52 0.179(6) 0.140(5) 0.116(4) -0.011(4) 0.037(4) 0.050(5)
C53 0.155(6) 0.160(6) 0.113(4) 0.008(4) 0.014(4) 0.015(5)
C54 0.122(4) 0.123(4) 0.104(3) -0.006(3) 0.033(3) 0.008(3)
F1 0.0585(11) 0.0617(11) 0.1259(16) -0.0318(11) 0.0337(11) -0.0035(8)
F2 0.0720(12) 0.0627(11) 0.1056(15) 0.0328(10) 0.0020(10) -0.0074(9)
F3 0.0595(10) 0.0530(10) 0.1055(14) 0.0183(9) 0.0264(9) -0.0023(8)
F4 0.0745(12) 0.0578(10) 0.0816(12) -0.0213(9) 0.0104(9) 0.0065(8)
N1 0.0492(13) 0.0438(12) 0.0628(13) 0.0030(10) 0.0158(10) 0.0032(9)
N2 0.0527(14) 0.0466(13) 0.0716(15) 0.0026(10) 0.0184(11) 0.0052(10)
N3 0.0516(13) 0.0448(12) 0.0649(13) 0.0029(10) 0.0197(11) 0.0018(10)
N4 0.0542(13) 0.0399(12) 0.0624(13) -0.0038(9) 0.0184(10) -0.0046(9)
N5 0.0558(14) 0.0440(13) 0.0782(16) -0.0081(11) 0.0227(12) -0.0069(10)
N6 0.0550(14) 0.0457(12) 0.0633(13) -0.0042(10) 0.0203(11) -0.0022(10)
O1 0.0583(13) 0.0702(15) 0.0944(16) -0.0019(12) 0.0091(11) -0.0104(11)
O2 0.0586(13) 0.0482(12) 0.1080(18) 0.0013(11) 0.0082(12) 0.0089(10)
O3 0.0651(13) 0.0429(11) 0.0965(16) -0.0034(10) 0.0049(11) -0.0073(9)
O4 0.0770(18) 0.092(2) 0.127(2) -0.0107(17) -0.0045(16) 0.0266(15)
S1 0.0516(4) 0.0559(5) 0.0888(6) 0.0024(4) 0.0138(4) 0.0085(3)
S2 0.0536(5) 0.0579(5) 0.0907(6) -0.0099(4) 0.0173(4) -0.0085(3)

loop_
_atom_type_symbol
_atom_type_description
_atom_type_scat_dispersion_real
_atom_type_scat_dispersion_imag
_atom_type_scat_source
C C 0.0181 0.0091 'International Tables Vol C Tables 4.2.6.8 and 6.1.1.4'
H H 0.0000 0.0000 'International Tables Vol C Tables 4.2.6.8 and 6.1.1.4'
B B 0.0090 0.0039 'International Tables Vol C Tables 4.2.6.8 and 6.1.1.4'
N N 0.0311 0.0180 'International Tables Vol C Tables 4.2.6.8 and 6.1.1.4'
O O 0.0492 0.0322 'International Tables Vol C Tables 4.2.6.8 and 6.1.1.4'
F F 0.0727 0.0534 'International Tables Vol C Tables 4.2.6.8 and 6.1.1.4'
S S 0.3331 0.5567 'International Tables Vol C Tables 4.2.6.8 and 6.1.1.4'

loop_
_geom_angle_atom_site_label_1
_geom_angle_atom_site_label_2
_geom_angle_atom_site_label_3
_geom_angle
F2 B1 F1 111.4(3)
F2 B1 N3 108.6(3)
F1 B1 N3 108.3(3)
F2 B1 N1 110.6(3)
F1 B1 N1 111.4(3)
N3 B1 N1 106.3(2)
F3 B2 F4 111.2(3)
F3 B2 N6 108.5(3)
F4 B2 N6 107.9(2)
F3 B2 N4 112.1(3)
F4 B2 N4 110.9(3)
N6 B2 N4 106.0(2)
O2 C1 N1 119.3(3)
O2 C1 C2 121.9(3)
N1 C1 C2 118.8(2)
C3 C2 C10 120.2(3)
C3 C2 C1 120.2(3)
C10 C2 C1 119.6(3)
C2 C3 C4 120.4(3)
C2 C3 H3 119.8
C4 C3 H3 119.8
C5 C4 C3 120.6(3)
C5 C4 H4 119.7
C3 C4 H4 119.7
C4 C5 C6 120.4(3)
C4 C5 H5 119.8
C6 C5 H5 119.8
C5 C6 C7 123.2(3)
C5 C6 C10 118.7(3)
C7 C6 C10 118.1(3)
C8 C7 C6 121.2(3)
C8 C7 H7 119.4
C6 C7 H7 119.4
C7 C8 C9 120.9(3)
C7 C8 H8 119.6
C9 C8 H8 119.6
C11 C9 C8 120.2(3)
C11 C9 H9 119.9
C8 C9 H9 119.9
C2 C10 C11 120.4(3)
C2 C10 C6 119.6(3)
C11 C10 C6 120.0(3)
C9 C11 C10 119.6(3)
C9 C11 C12 120.8(3)
C10 C11 C12 119.6(2)
N2 C12 N1 123.4(3)
N2 C12 C11 116.5(2)
N1 C12 C11 120.1(3)
N3 C13 N2 126.5(3)
N3 C13 S1 114.2(2)
N2 C13 S1 119.3(2)
C18 C14 C15 121.3(3)
C18 C14 S1 128.0(2)
C15 C14 S1 110.8(2)
C16 C15 C14 120.1(3)
C16 C15 N3 127.4(3)
C14 C15 N3 112.5(3)
C15 C16 C17 118.9(3)
C15 C16 H16 120.5
C17 C16 H16 120.5
C16 C17 C19 120.6(3)
C16 C17 H17 119.7
C19 C17 H17 119.7
C19 C18 C14 118.7(3)
C19 C18 H18 120.7
C14 C18 H18 120.7
O1 C19 C18 114.7(3)
O1 C19 C17 124.8(3)
C18 C19 C17 120.5(3)
O1 C20 C21 105.8(3)
O1 C20 H20A 110.6
C21 C20 H20A 110.6
O1 C20 H20B 110.6
C21 C20 H20B 110.6
H20A C20 H20B 108.7
C22 C21 C20 113.9(3)
C22 C21 H21A 108.8
C20 C21 H21A 108.8
C22 C21 H21B 108.8
C20 C21 H21B 108.8
H21A C21 H21B 107.7
C21 C22 C23 113.4(4)
C21 C22 H22A 108.9
C23 C22 H22A 108.9
C21 C22 H22B 108.9
C23 C22 H22B 108.9
H22A C22 H22B 107.7
C24 C23 C22 113.6(4)
C24 C23 H23A 108.9
C22 C23 H23A 108.9
C24 C23 H23B 108.9
C22 C23 H23B 108.9
H23A C23 H23B 107.7
C23 C24 C25 113.5(4)
C23 C24 H24A 108.9
C25 C24 H24A 108.9
C23 C24 H24B 108.9
C25 C24 H24B 108.9
H24A C24 H24B 107.7
C24 C25 C26 112.7(4)
C24 C25 H25A 109.1
C26 C25 H25A 109.1
C24 C25 H25B 109.1
C26 C25 H25B 109.1
H25A C25 H25B 107.8
C27 C26 C25 114.6(4)
C27 C26 H26A 108.6
C25 C26 H26A 108.6
C27 C26 H26B 108.6
C25 C26 H26B 108.6
H26A C26 H26B 107.6
C26 C27 H27A 109.6
C26 C27 H27B 109.1
H27A C27 H27B 109.5
C26 C27 H27C 109.7
H27A C27 H27C 109.5
H27B C27 H27C 109.5
O3 C28 N4 119.4(3)
O3 C28 C29 121.8(3)
N4 C28 C29 118.8(2)
C30 C29 C38 120.3(3)
C30 C29 C28 120.2(3)
C38 C29 C28 119.5(3)
C29 C30 C31 120.3(3)
C29 C30 H30 119.8
C31 C30 H30 119.8
C32 C31 C30 120.6(3)
C32 C31 H31 119.7
C30 C31 H31 119.7
C31 C32 C33 120.5(3)
C31 C32 H32 119.7
C33 C32 H32 119.7
C32 C33 C34 122.7(3)
C32 C33 C38 118.8(3)
C34 C33 C38 118.5(3)
C35 C34 C33 120.7(3)
C35 C34 H34 119.7
C33 C34 H34 119.7
C34 C35 C36 121.0(3)
C34 C35 H35 119.5
C36 C35 H35 119.5
C37 C36 C35 120.0(3)
C37 C36 H36 120.0
C35 C36 H36 120.0
C36 C37 C38 119.6(3)
C36 C37 C39 121.0(3)
C38 C37 C39 119.5(2)
C37 C38 C29 120.4(3)
C37 C38 C33 120.2(3)
C29 C38 C33 119.4(3)
N5 C39 N4 123.8(3)
N5 C39 C37 116.5(2)
N4 C39 C37 119.7(3)
N6 C40 N5 126.3(3)
N6 C40 S2 113.6(2)
N5 C40 S2 120.0(2)
C42 C41 C46 122.2(3)
C42 C41 S2 110.8(2)
C46 C41 S2 127.0(3)
C43 C42 C41 120.0(3)
C43 C42 N6 127.5(3)
C41 C42 N6 112.5(3)
C44 C43 C42 118.2(3)
C44 C43 H43 120.9
C42 C43 H43 120.9
C43 C44 C45 121.8(3)
C43 C44 H44 119.1
C45 C44 H44 119.1
O4 C45 C46 124.1(3)
O4 C45 C44 115.6(3)
C46 C45 C44 120.4(3)
C45 C46 C41 117.4(3)
C45 C46 H46 121.3
C41 C46 H46 121.3
O4 C47 C48 109.2(5)
O4 C47 H47A 109.8
C48 C47 H47A 109.8
O4 C47 H47B 109.8
C48 C47 H47B 109.8
H47A C47 H47B 108.3
C49 C48 C47 110.8(7)
C49 C48 H48A 109.5
C47 C48 H48A 109.5
C49 C48 H48B 109.5
C47 C48 H48B 109.5
H48A C48 H48B 108.1
C48 C49 C50 104.9(7)
C48 C49 H49A 110.8
C50 C49 H49A 110.8
C48 C49 H49B 110.8
C50 C49 H49B 110.8
H49A C49 H49B 108.8
C51 C50 C49 116.1(8)
C51 C50 H50A 108.3
C49 C50 H50A 108.3
C51 C50 H50B 108.3
C49 C50 H50B 108.3
H50A C50 H50B 107.4
C50 C51 C52 123.9(9)
C50 C51 H51A 106.3
C52 C51 H51A 106.3
C50 C51 H51B 106.3
C52 C51 H51B 106.3
H51A C51 H51B 106.4
C53 C52 C51 118.0(8)
C53 C52 H52A 107.8
C51 C52 H52A 107.8
C53 C52 H52B 107.8
C51 C52 H52B 107.8
H52A C52 H52B 107.1
C52 C53 C54 117.8(7)
C52 C53 H53A 107.9
C54 C53 H53A 107.9
C52 C53 H53B 107.9
C54 C53 H53B 107.9
H53A C53 H53B 107.2
C53 C54 H54A 109.1
C53 C54 H54B 110.0
H54A C54 H54B 109.5
C53 C54 H54C 109.3
H54A C54 H54C 109.5
H54B C54 H54C 109.5
C12 N1 C1 121.5(2)
C12 N1 B1 122.6(2)
C1 N1 B1 116.0(2)
C12 N2 C13 119.0(2)
C13 N3 C15 112.4(2)
C13 N3 B1 122.1(2)
C15 N3 B1 125.5(2)
C39 N4 C28 122.0(2)
C39 N4 B2 122.6(2)
C28 N4 B2 115.3(2)
C39 N5 C40 119.0(2)
C40 N6 C42 112.8(2)
C40 N6 B2 122.2(2)
C42 N6 B2 124.9(2)
C19 O1 C20 119.6(3)
C45 O4 C47 119.9(4)
C13 S1 C14 90.10(14)
C40 S2 C41 90.23(14)

loop_
_geom_bond_atom_site_label_1
_geom_bond_atom_site_label_2
_geom_bond_distance
B1 F2 1.376(4)
B1 F1 1.377(4)
B1 N3 1.548(4)
B1 N1 1.575(4)
B2 F3 1.372(4)
B2 F4 1.385(4)
B2 N6 1.555(4)
B2 N4 1.574(4)
C1 O2 1.216(4)
C1 N1 1.405(4)
C1 C2 1.477(4)
C2 C3 1.370(4)
C2 C10 1.404(4)
C3 C4 1.401(5)
C3 H3 0.9300
C4 C5 1.370(5)
C4 H4 0.9300
C5 C6 1.411(5)
C5 H5 0.9300
C6 C7 1.413(5)
C6 C10 1.421(4)
C7 C8 1.355(5)
C7 H7 0.9300
C8 C9 1.399(4)
C8 H8 0.9300
C9 C11 1.386(4)
C9 H9 0.9300
C10 C11 1.409(4)
C11 C12 1.459(4)
C12 N2 1.315(4)
C12 N1 1.380(3)
C13 N3 1.330(4)
C13 N2 1.341(4)
C13 S1 1.719(3)
C14 C18 1.385(4)
C14 C15 1.397(4)
C14 S1 1.732(3)
C15 C16 1.383(4)
C15 N3 1.398(4)
C16 C17 1.388(4)
C16 H16 0.9300
C17 C19 1.403(4)
C17 H17 0.9300
C18 C19 1.378(5)
C18 H18 0.9300
C19 O1 1.356(4)
C20 O1 1.417(4)
C20 C21 1.509(5)
C20 H20A 0.9700
C20 H20B 0.9700
C21 C22 1.480(6)
C21 H21A 0.9700
C21 H21B 0.9700
C22 C23 1.550(5)
C22 H22A 0.9700
C22 H22B 0.9700
C23 C24 1.483(6)
C23 H23A 0.9700
C23 H23B 0.9700
C24 C25 1.511(5)
C24 H24A 0.9700
C24 H24B 0.9700
C25 C26 1.517(6)
C25 H25A 0.9700
C25 H25B 0.9700
C26 C27 1.487(6)
C26 H26A 0.9700
C26 H26B 0.9700
C27 H27A 0.9600
C27 H27B 0.9600
C27 H27C 0.9600
C28 O3 1.218(3)
C28 N4 1.404(4)
C28 C29 1.477(4)
C29 C30 1.368(4)
C29 C38 1.409(4)
C30 C31 1.399(5)
C30 H30 0.9300
C31 C32 1.370(5)
C31 H31 0.9300
C32 C33 1.403(5)
C32 H32 0.9300
C33 C34 1.405(5)
C33 C38 1.418(4)
C34 C35 1.366(5)
C34 H34 0.9300
C35 C36 1.403(5)
C35 H35 0.9300
C36 C37 1.381(4)
C36 H36 0.9300
C37 C38 1.408(4)
C37 C39 1.475(4)
C39 N5 1.311(4)
C39 N4 1.373(3)
C40 N6 1.329(4)
C40 N5 1.342(4)
C40 S2 1.721(3)
C41 C42 1.391(4)
C41 C46 1.394(5)
C41 S2 1.732(3)
C42 C43 1.390(4)
C42 N6 1.397(4)
C43 C44 1.371(4)
C43 H43 0.9300
C44 C45 1.409(5)
C44 H44 0.9300
C45 O4 1.356(4)
C45 C46 1.378(5)
C46 H46 0.9300
C47 O4 1.396(6)
C47 C48 1.505(7)
C47 H47A 0.9700
C47 H47B 0.9700
C48 C49 1.355(7)
C48 H48A 0.9700
C48 H48B 0.9700
C49 C50 1.567(8)
C49 H49A 0.9700
C49 H49B 0.9700
C50 C51 1.386(8)
C50 H50A 0.9700
C50 H50B 0.9700
C51 C52 1.517(9)
C51 H51A 0.9700
C51 H51B 0.9700
C52 C53 1.376(9)
C52 H52A 0.9700
C52 H52B 0.9700
C53 C54 1.535(8)
C53 H53A 0.9700
C53 H53B 0.9700
C54 H54A 0.9600
C54 H54B 0.9600
C54 H54C 0.9600
